data_4070568
loop_
_publ_author_name
'Cheung, Chi Wai'
'Chan, Kin Shing'

_publ_section_title
;
 Base-Promoted Selective Activation of Benzylic Carbon&#x2212;Hydrogen
 Bonds of Toluenes by Iridium(III) Porphyrin
;
_journal_issue 13
_journal_name_full Organometallics
_journal_page_first 3043
_journal_paper_doi 10.1021/om700751h
_journal_volume 27
_journal_year 2008
_chemical_formula_sum 'C59 H51 Ir N4'
_chemical_formula_weight 1008.24
_chemical_name_systematic
; 
 ? 
;
_space_group_IT_number 14
_symmetry_cell_setting monoclinic
_symmetry_space_group_name_Hall '-P 2yn'
_symmetry_space_group_name_H-M 'P 1 21/n 1'
_atom_sites_solution_hydrogens geom
_atom_sites_solution_primary direct
_atom_sites_solution_secondary difmap
_audit_creation_method SHELXL-97
_cell_angle_alpha 90.00
_cell_angle_beta 100.692(6)
_cell_angle_gamma 90.00
_cell_formula_units_Z 4
_cell_length_a 12.755(3)
_cell_length_b 22.544(6)
_cell_length_c 16.701(4)
_cell_measurement_reflns_used 1001
_cell_measurement_temperature 293(2)
_cell_measurement_theta_max 24.06
_cell_measurement_theta_min 2.43
_cell_volume 4719(2)
_computing_cell_refinement 'BRUKER SMART CCD DIFFRACTOMETER'
_computing_data_collection 'BRUKER SMART CCD DIFFRACTOMETER'
_computing_data_reduction 'BRUKER SMART CCD DIFFRACTOMETER'
_computing_molecular_graphics 'SIEMENS SHELXTL'
_computing_publication_material 'SIEMENS SHELXTL'
_computing_structure_refinement 'SHELXL-97 (Sheldrick, 1997)'
_computing_structure_solution 'SHELXS-97 (Sheldrick, 1990)'
_diffrn_ambient_temperature 293(2)
_diffrn_measured_fraction_theta_full 1.000
_diffrn_measured_fraction_theta_max 1.000
_diffrn_measurement_device_type 'BRUKER SMART CCD DIFFRACTOMETER'
_diffrn_measurement_method 'OMEGA SCAN'
_diffrn_radiation_monochromator graphite
_diffrn_radiation_source 'fine-focus sealed tube'
_diffrn_radiation_type MoK\a
_diffrn_radiation_wavelength 0.71073
_diffrn_reflns_av_R_equivalents 0.0524
_diffrn_reflns_av_sigmaI/netI 0.0571
_diffrn_reflns_limit_h_max 15
_diffrn_reflns_limit_h_min -15
_diffrn_reflns_limit_k_max 26
_diffrn_reflns_limit_k_min -25
_diffrn_reflns_limit_l_max 11
_diffrn_reflns_limit_l_min -19
_diffrn_reflns_number 25303
_diffrn_reflns_theta_full 25.00
_diffrn_reflns_theta_max 25.00
_diffrn_reflns_theta_min 1.53
_exptl_absorpt_coefficient_mu 2.872
_exptl_absorpt_correction_T_max 1.0000
_exptl_absorpt_correction_T_min 0.533001
_exptl_absorpt_correction_type SADABS
_exptl_crystal_colour red
_exptl_crystal_density_diffrn 1.419
_exptl_crystal_density_meas 0
_exptl_crystal_density_method 'not measured'
_exptl_crystal_description block
_exptl_crystal_F_000 2040
_exptl_crystal_size_max 0.40
_exptl_crystal_size_mid 0.30
_exptl_crystal_size_min 0.20
_refine_diff_density_max 2.117
_refine_diff_density_min -1.320
_refine_diff_density_rms 0.130
_refine_ls_extinction_method none
_refine_ls_goodness_of_fit_ref 1.074
_refine_ls_hydrogen_treatment riding
_refine_ls_matrix_type full
_refine_ls_number_parameters 577
_refine_ls_number_reflns 8315
_refine_ls_number_restraints 0
_refine_ls_restrained_S_all 1.074
_refine_ls_R_factor_all 0.0658
_refine_ls_R_factor_gt 0.0422
_refine_ls_shift/su_max 0.002
_refine_ls_shift/su_mean 0.000
_refine_ls_structure_factor_coef Fsqd
_refine_ls_weighting_details 'calc w=1/[\s^2^(Fo^2^)+(0.0664P)^2^+0.3854P] where P=(Fo^2^+2Fc^2^)/3'
_refine_ls_weighting_scheme calc
_refine_ls_wR_factor_gt 0.1022
_refine_ls_wR_factor_ref 0.1198
_reflns_number_gt 6234
_reflns_number_total 8315
_reflns_threshold_expression >2sigma(I)
_cod_data_source_file om700751h-file005.cif
_cod_data_source_block cwc845
_cod_depositor_comments
;
The following automatic conversions were performed:

'_symmetry_cell_setting' value 'Monoclinic' changed to 'monoclinic'
according to /home/saulius/struct/CIF-dictionaries/cif_core.dic
dictionary named 'cif_core.dic' version 2.4.1 from 2010-06-29.

Automatic conversion script
Id: cif_fix_values 1715 2011-07-08 13:25:40Z adriana 
;
_cod_original_sg_symbol_H-M P2(1)/n
_cod_database_code 4070568

loop_
_symmetry_equiv_pos_as_xyz
'x, y, z'
'-x+1/2, y+1/2, -z+1/2'
'-x, -y, -z'
'x-1/2, -y-1/2, z-1/2'

loop_
_atom_site_label
_atom_site_type_symbol
_atom_site_fract_x
_atom_site_fract_y
_atom_site_fract_z
_atom_site_U_iso_or_equiv
_atom_site_adp_type
_atom_site_occupancy
_atom_site_symmetry_multiplicity
_atom_site_calc_flag
_atom_site_refinement_flags
Ir1 Ir 0.542180(16) 0.431212(9) 0.386366(14) 0.03756(10) Uani 1 1 d .
N1 N 0.6015(3) 0.50091(19) 0.3321(3) 0.0383(11) Uani 1 1 d .
N2 N 0.4280(3) 0.48399(19) 0.4167(3) 0.0384(11) Uani 1 1 d .
N3 N 0.4776(3) 0.3606(2) 0.4347(3) 0.0425(12) Uani 1 1 d .
N4 N 0.6641(3) 0.3793(2) 0.3653(3) 0.0410(11) Uani 1 1 d .
C1 C 0.6886(4) 0.5000(2) 0.2946(4) 0.0426(14) Uani 1 1 d .
C2 C 0.6912(5) 0.5539(3) 0.2500(4) 0.0546(17) Uani 1 1 d .
H2A H 0.7415 0.5641 0.2186 0.066 Uiso 1 1 calc R
C3 C 0.6079(5) 0.5873(3) 0.2614(4) 0.0513(16) Uani 1 1 d .
H3A H 0.5895 0.6244 0.2388 0.062 Uiso 1 1 calc R
C4 C 0.5525(5) 0.5550(3) 0.3152(4) 0.0421(14) Uani 1 1 d .
C5 C 0.4673(5) 0.5767(2) 0.3484(4) 0.0429(14) Uani 1 1 d .
C6 C 0.4170(4) 0.5438(3) 0.4024(4) 0.0390(13) Uani 1 1 d .
C7 C 0.3388(5) 0.5666(3) 0.4468(4) 0.0482(16) Uani 1 1 d .
H7A H 0.3200 0.6062 0.4507 0.058 Uiso 1 1 calc R
C8 C 0.2987(4) 0.5210(2) 0.4809(4) 0.0437(14) Uani 1 1 d .
H8A H 0.2469 0.5230 0.5134 0.052 Uiso 1 1 calc R
C9 C 0.3492(4) 0.4681(2) 0.4591(4) 0.0400(13) Uani 1 1 d .
C10 C 0.3210(4) 0.4093(3) 0.4742(4) 0.0405(13) Uani 1 1 d .
C11 C 0.3792(4) 0.3594(2) 0.4590(4) 0.0440(14) Uani 1 1 d .
C12 C 0.3517(5) 0.2989(3) 0.4710(4) 0.0571(17) Uani 1 1 d .
H12A H 0.2884 0.2856 0.4849 0.068 Uiso 1 1 calc R
C13 C 0.4331(5) 0.2648(3) 0.4585(5) 0.0588(18) Uani 1 1 d .
H13A H 0.4377 0.2238 0.4639 0.071 Uiso 1 1 calc R
C14 C 0.5117(4) 0.3032(2) 0.4353(4) 0.0461(14) Uani 1 1 d .
C15 C 0.6092(4) 0.2847(3) 0.4171(4) 0.0457(14) Uani 1 1 d .
C16 C 0.6789(4) 0.3207(3) 0.3846(4) 0.0438(14) Uani 1 1 d .
C17 C 0.7780(5) 0.3013(3) 0.3633(5) 0.0571(18) Uani 1 1 d .
H17A H 0.8076 0.2636 0.3714 0.068 Uiso 1 1 calc R
C18 C 0.8194(5) 0.3475(3) 0.3297(5) 0.0564(17) Uani 1 1 d .
H18A H 0.8830 0.3477 0.3100 0.068 Uiso 1 1 calc R
C19 C 0.7483(4) 0.3969(2) 0.3295(4) 0.0424(14) Uani 1 1 d .
C20 C 0.7612(4) 0.4528(3) 0.2967(4) 0.0423(13) Uani 1 1 d .
C21 C 0.4238(5) 0.6367(3) 0.3239(4) 0.0472(15) Uani 1 1 d .
C22 C 0.4850(6) 0.6874(3) 0.3400(5) 0.069(2) Uani 1 1 d .
H22A H 0.5550 0.6843 0.3678 0.082 Uiso 1 1 calc R
C23 C 0.4436(7) 0.7429(3) 0.3153(5) 0.083(2) Uani 1 1 d .
H23A H 0.4865 0.7764 0.3269 0.100 Uiso 1 1 calc R
C24 C 0.3419(8) 0.7492(4) 0.2746(5) 0.081(2) Uani 1 1 d .
C25 C 0.2804(7) 0.6995(4) 0.2584(5) 0.087(3) Uani 1 1 d .
H25A H 0.2104 0.7029 0.2305 0.104 Uiso 1 1 calc R
C26 C 0.3213(6) 0.6435(3) 0.2832(5) 0.069(2) Uani 1 1 d .
H26A H 0.2779 0.6103 0.2717 0.082 Uiso 1 1 calc R
C27 C 0.2985(10) 0.8101(4) 0.2471(7) 0.133(4) Uani 1 1 d .
H27A H 0.2256 0.8065 0.2198 0.200 Uiso 1 1 calc R
H27B H 0.3402 0.8268 0.2104 0.200 Uiso 1 1 calc R
H27C H 0.3022 0.8355 0.2937 0.200 Uiso 1 1 calc R
C31 C 0.2192(4) 0.3995(3) 0.5042(4) 0.0454(14) Uani 1 1 d .
C32 C 0.1218(5) 0.4181(3) 0.4579(5) 0.0611(18) Uani 1 1 d .
H32A H 0.1204 0.4392 0.4098 0.073 Uiso 1 1 calc R
C33 C 0.0278(5) 0.4049(4) 0.4841(5) 0.072(2) Uani 1 1 d .
H33A H -0.0362 0.4180 0.4530 0.086 Uiso 1 1 calc R
C34 C 0.0247(5) 0.3736(3) 0.5534(5) 0.065(2) Uani 1 1 d .
C35 C 0.1200(5) 0.3567(3) 0.5999(5) 0.0621(18) Uani 1 1 d .
H35A H 0.1203 0.3365 0.6485 0.075 Uiso 1 1 calc R
C36 C 0.2159(5) 0.3691(3) 0.5757(4) 0.0540(16) Uani 1 1 d .
H36A H 0.2794 0.3568 0.6083 0.065 Uiso 1 1 calc R
C37 C -0.0805(6) 0.3564(4) 0.5796(7) 0.102(3) Uani 1 1 d .
H37A H -0.0653 0.3350 0.6302 0.152 Uiso 1 1 calc R
H37B H -0.1217 0.3317 0.5385 0.152 Uiso 1 1 calc R
H37C H -0.1201 0.3916 0.5865 0.152 Uiso 1 1 calc R
C41 C 0.6413(5) 0.2203(3) 0.4326(4) 0.0484(15) Uani 1 1 d .
C42 C 0.7147(6) 0.2051(3) 0.4995(5) 0.067(2) Uani 1 1 d .
H42A H 0.7411 0.2342 0.5373 0.080 Uiso 1 1 calc R
C43 C 0.7512(6) 0.1471(3) 0.5127(5) 0.070(2) Uani 1 1 d .
H43A H 0.8031 0.1380 0.5579 0.084 Uiso 1 1 calc R
C44 C 0.7103(6) 0.1032(3) 0.4586(5) 0.0613(19) Uani 1 1 d .
C45 C 0.6327(6) 0.1179(3) 0.3941(5) 0.068(2) Uani 1 1 d .
H45A H 0.6020 0.0884 0.3584 0.082 Uiso 1 1 calc R
C46 C 0.5989(5) 0.1757(3) 0.3808(5) 0.0610(19) Uani 1 1 d .
H46A H 0.5464 0.1846 0.3359 0.073 Uiso 1 1 calc R
C47 C 0.7523(8) 0.0409(4) 0.4703(6) 0.092(3) Uani 1 1 d .
H47A H 0.7154 0.0161 0.4274 0.138 Uiso 1 1 calc R
H47B H 0.7410 0.0261 0.5220 0.138 Uiso 1 1 calc R
H47C H 0.8272 0.0407 0.4691 0.138 Uiso 1 1 calc R
C51 C 0.8577(4) 0.4622(3) 0.2597(4) 0.0459(14) Uani 1 1 d .
C52 C 0.8718(6) 0.4318(3) 0.1912(5) 0.073(2) Uani 1 1 d .
H52A H 0.8192 0.4059 0.1659 0.087 Uiso 1 1 calc R
C53 C 0.9662(8) 0.4396(4) 0.1590(6) 0.091(3) Uani 1 1 d .
H53A H 0.9747 0.4189 0.1125 0.110 Uiso 1 1 calc R
C54 C 1.0440(6) 0.4768(4) 0.1951(6) 0.085(3) Uani 1 1 d .
C55 C 1.0283(6) 0.5073(4) 0.2622(6) 0.078(2) Uani 1 1 d .
H55A H 1.0809 0.5332 0.2875 0.094 Uiso 1 1 calc R
C56 C 0.9368(5) 0.5006(3) 0.2935(4) 0.0601(18) Uani 1 1 d .
H56A H 0.9282 0.5228 0.3388 0.072 Uiso 1 1 calc R
C57 C 1.1458(8) 0.4851(5) 0.1602(9) 0.153(5) Uani 1 1 d .
H57A H 1.1436 0.4597 0.1138 0.229 Uiso 1 1 calc R
H57B H 1.2068 0.4753 0.2010 0.229 Uiso 1 1 calc R
H57C H 1.1510 0.5257 0.1438 0.229 Uiso 1 1 calc R
C61 C 0.4381(5) 0.4157(3) 0.2775(4) 0.0551(17) Uani 1 1 d .
H61A H 0.3887 0.3848 0.2869 0.066 Uiso 1 1 calc R
H61B H 0.3966 0.4514 0.2630 0.066 Uiso 1 1 calc R
C62 C 0.4860(4) 0.3978(3) 0.2061(4) 0.0464(15) Uani 1 1 d .
C63 C 0.5113(6) 0.3395(3) 0.1916(4) 0.0622(18) Uani 1 1 d .
H63A H 0.5031 0.3104 0.2293 0.075 Uiso 1 1 calc R
C64 C 0.5485(6) 0.3241(3) 0.1218(5) 0.072(2) Uani 1 1 d .
H64A H 0.5627 0.2844 0.1134 0.087 Uiso 1 1 calc R
C65 C 0.5656(5) 0.3652(3) 0.0641(4) 0.0600(18) Uani 1 1 d .
C66 C 0.5438(6) 0.4231(3) 0.0804(5) 0.063(2) Uani 1 1 d .
H66A H 0.5552 0.4524 0.0439 0.076 Uiso 1 1 calc R
C67 C 0.5050(6) 0.4393(3) 0.1502(4) 0.0569(18) Uani 1 1 d .
H67A H 0.4917 0.4791 0.1590 0.068 Uiso 1 1 calc R
C68 C 0.6036(7) 0.3466(4) -0.0141(5) 0.076(2) Uani 1 1 d .
C69 C 0.5515(11) 0.2917(6) -0.0486(8) 0.186(7) Uani 1 1 d .
H69A H 0.4755 0.2969 -0.0586 0.278 Uiso 1 1 calc R
H69B H 0.5708 0.2597 -0.0109 0.278 Uiso 1 1 calc R
H69C H 0.5743 0.2827 -0.0989 0.278 Uiso 1 1 calc R
C70 C 0.7231(8) 0.3410(6) 0.0030(7) 0.140(5) Uani 1 1 d .
H70A H 0.7471 0.3301 -0.0462 0.211 Uiso 1 1 calc R
H70B H 0.7441 0.3111 0.0437 0.211 Uiso 1 1 calc R
H70C H 0.7543 0.3783 0.0223 0.211 Uiso 1 1 calc R
C71 C 0.5840(12) 0.3972(6) -0.0768(6) 0.170(6) Uani 1 1 d .
H71A H 0.5087 0.4042 -0.0922 0.256 Uiso 1 1 calc R
H71B H 0.6125 0.3864 -0.1241 0.256 Uiso 1 1 calc R
H71C H 0.6185 0.4326 -0.0532 0.256 Uiso 1 1 calc R

loop_
_atom_site_aniso_label
_atom_site_aniso_U_11
_atom_site_aniso_U_22
_atom_site_aniso_U_33
_atom_site_aniso_U_23
_atom_site_aniso_U_13
_atom_site_aniso_U_12
Ir1 0.03208(14) 0.04477(15) 0.03957(16) -0.00568(10) 0.01637(10) 0.00346(9)
N1 0.038(2) 0.045(3) 0.036(3) -0.002(2) 0.018(2) 0.006(2)
N2 0.033(2) 0.044(3) 0.040(3) -0.005(2) 0.011(2) 0.0048(19)
N3 0.037(2) 0.044(3) 0.050(3) -0.007(2) 0.018(2) 0.007(2)
N4 0.038(3) 0.047(3) 0.042(3) -0.004(2) 0.018(2) 0.003(2)
C1 0.036(3) 0.051(3) 0.047(4) -0.003(3) 0.021(3) 0.000(2)
C2 0.058(4) 0.063(4) 0.050(4) 0.004(3) 0.029(3) -0.004(3)
C3 0.057(4) 0.053(3) 0.051(4) 0.012(3) 0.028(3) 0.008(3)
C4 0.039(3) 0.054(3) 0.037(3) -0.003(3) 0.015(3) 0.004(3)
C5 0.036(3) 0.052(4) 0.041(4) -0.003(3) 0.009(3) 0.007(2)
C6 0.033(3) 0.048(3) 0.039(3) -0.004(3) 0.015(3) 0.007(2)
C7 0.041(3) 0.051(4) 0.055(4) -0.002(3) 0.016(3) 0.013(3)
C8 0.035(3) 0.052(3) 0.049(4) -0.004(3) 0.020(3) 0.011(3)
C9 0.030(3) 0.049(3) 0.044(4) -0.002(3) 0.014(3) 0.004(2)
C10 0.031(3) 0.047(3) 0.047(4) -0.003(3) 0.015(3) 0.001(2)
C11 0.037(3) 0.048(3) 0.050(4) -0.002(3) 0.016(3) -0.002(3)
C12 0.050(4) 0.052(4) 0.078(5) -0.006(3) 0.032(4) -0.006(3)
C13 0.055(4) 0.046(3) 0.082(5) -0.003(3) 0.028(4) 0.000(3)
C14 0.043(3) 0.046(3) 0.054(4) -0.009(3) 0.021(3) 0.001(3)
C15 0.043(3) 0.051(3) 0.045(4) -0.008(3) 0.014(3) 0.004(3)
C16 0.040(3) 0.048(3) 0.045(4) -0.005(3) 0.014(3) 0.007(3)
C17 0.048(4) 0.048(4) 0.079(5) -0.003(3) 0.023(4) 0.012(3)
C18 0.034(3) 0.064(4) 0.077(5) -0.005(4) 0.025(3) 0.007(3)
C19 0.037(3) 0.048(3) 0.045(4) -0.007(3) 0.014(3) 0.001(2)
C20 0.036(3) 0.055(3) 0.037(3) -0.006(3) 0.010(3) 0.003(3)
C21 0.044(3) 0.060(4) 0.041(4) 0.003(3) 0.016(3) 0.013(3)
C22 0.068(5) 0.059(4) 0.075(6) -0.005(4) 0.001(4) 0.014(4)
C23 0.098(6) 0.057(5) 0.090(7) 0.007(4) 0.007(5) 0.019(4)
C24 0.103(7) 0.074(5) 0.067(6) 0.009(4) 0.016(5) 0.042(5)
C25 0.071(5) 0.101(6) 0.083(6) 0.013(5) 0.001(5) 0.037(5)
C26 0.061(4) 0.073(5) 0.071(5) 0.005(4) 0.011(4) 0.013(4)
C27 0.186(11) 0.085(7) 0.113(9) 0.014(6) -0.014(8) 0.064(7)
C31 0.038(3) 0.046(3) 0.056(4) -0.009(3) 0.017(3) 0.000(3)
C32 0.038(3) 0.080(5) 0.065(5) 0.006(4) 0.009(3) 0.001(3)
C33 0.036(4) 0.093(5) 0.086(6) -0.005(5) 0.011(4) 0.001(4)
C34 0.040(4) 0.076(5) 0.088(6) -0.018(4) 0.035(4) -0.006(3)
C35 0.050(4) 0.078(5) 0.066(5) 0.004(4) 0.031(4) 0.003(3)
C36 0.045(3) 0.064(4) 0.057(4) 0.000(3) 0.021(3) 0.007(3)
C37 0.049(4) 0.137(8) 0.132(9) -0.013(7) 0.051(5) -0.012(5)
C41 0.049(3) 0.049(4) 0.052(4) -0.005(3) 0.021(3) 0.008(3)
C42 0.081(5) 0.049(4) 0.067(5) -0.010(4) 0.007(4) 0.005(4)
C43 0.085(5) 0.061(5) 0.064(5) 0.004(4) 0.014(4) 0.007(4)
C44 0.072(5) 0.046(4) 0.075(5) 0.006(4) 0.038(4) 0.011(3)
C45 0.072(5) 0.060(4) 0.073(5) -0.026(4) 0.016(4) 0.005(4)
C46 0.059(4) 0.061(4) 0.059(5) -0.020(3) 0.001(4) 0.008(3)
C47 0.119(7) 0.067(5) 0.097(7) 0.006(5) 0.039(6) 0.014(5)
C51 0.042(3) 0.054(4) 0.048(4) 0.001(3) 0.023(3) 0.009(3)
C52 0.062(5) 0.092(6) 0.075(6) -0.013(4) 0.040(4) 0.002(4)
C53 0.094(7) 0.108(7) 0.092(7) -0.002(5) 0.071(6) 0.012(5)
C54 0.061(5) 0.096(6) 0.112(8) 0.018(6) 0.052(5) 0.009(4)
C55 0.052(4) 0.082(5) 0.108(7) 0.016(5) 0.037(5) -0.007(4)
C56 0.056(4) 0.066(4) 0.062(5) 0.004(3) 0.023(4) 0.005(3)
C57 0.103(7) 0.156(10) 0.240(15) 0.021(10) 0.138(9) 0.000(7)
C61 0.045(4) 0.076(4) 0.045(4) -0.012(3) 0.009(3) -0.002(3)
C62 0.039(3) 0.055(4) 0.043(4) -0.007(3) 0.003(3) -0.002(3)
C63 0.100(5) 0.044(4) 0.045(4) 0.001(3) 0.021(4) 0.000(3)
C64 0.105(6) 0.053(4) 0.060(5) -0.014(4) 0.016(5) 0.016(4)
C65 0.066(4) 0.073(5) 0.045(4) -0.009(3) 0.019(4) 0.001(3)
C66 0.084(5) 0.056(4) 0.053(5) 0.000(3) 0.021(4) -0.009(3)
C67 0.081(5) 0.047(4) 0.044(4) -0.006(3) 0.016(4) 0.004(3)
C68 0.091(6) 0.093(6) 0.049(5) -0.013(4) 0.028(4) 0.006(5)
C69 0.208(13) 0.241(15) 0.140(11) -0.145(11) 0.116(10) -0.138(12)
C70 0.105(8) 0.221(13) 0.109(9) -0.075(9) 0.056(7) 0.017(8)
C71 0.290(18) 0.176(12) 0.057(6) 0.013(7) 0.065(9) 0.096(12)

loop_
_atom_type_symbol
_atom_type_description
_atom_type_scat_dispersion_real
_atom_type_scat_dispersion_imag
_atom_type_scat_source
C C 0.0033 0.0016 'International Tables Vol C Tables 4.2.6.8 and 6.1.1.4'
H H 0.0000 0.0000 'International Tables Vol C Tables 4.2.6.8 and 6.1.1.4'
N N 0.0061 0.0033 'International Tables Vol C Tables 4.2.6.8 and 6.1.1.4'
Ir Ir -1.4442 7.9887 'International Tables Vol C Tables 4.2.6.8 and 6.1.1.4'

loop_
_geom_angle_atom_site_label_1
_geom_angle_atom_site_label_2
_geom_angle_atom_site_label_3
_geom_angle
N2 Ir1 N3 89.85(18)
N2 Ir1 N4 175.27(18)
N3 Ir1 N4 89.86(17)
N2 Ir1 N1 90.11(17)
N3 Ir1 N1 176.90(18)
N4 Ir1 N1 90.43(17)
N2 Ir1 C61 86.8(2)
N3 Ir1 C61 88.6(2)
N4 Ir1 C61 97.9(2)
N1 Ir1 C61 88.3(2)
C1 N1 C4 107.1(5)
C1 N1 Ir1 126.4(4)
C4 N1 Ir1 125.8(4)
C6 N2 C9 106.5(4)
C6 N2 Ir1 126.2(4)
C9 N2 Ir1 127.2(4)
C14 N3 C11 106.4(5)
C14 N3 Ir1 126.5(4)
C11 N3 Ir1 126.1(4)
C16 N4 C19 107.2(4)
C16 N4 Ir1 126.5(4)
C19 N4 Ir1 126.3(4)
N1 C1 C20 125.7(5)
N1 C1 C2 108.9(5)
C20 C1 C2 125.3(5)
C3 C2 C1 107.9(6)
C2 C3 C4 107.3(5)
N1 C4 C5 125.9(5)
N1 C4 C3 108.7(5)
C5 C4 C3 125.3(5)
C4 C5 C6 123.3(5)
C4 C5 C21 119.1(5)
C6 C5 C21 117.5(5)
N2 C6 C5 125.7(5)
N2 C6 C7 108.5(5)
C5 C6 C7 125.6(5)
C8 C7 C6 107.7(5)
C7 C8 C9 108.0(5)
N2 C9 C10 124.8(5)
N2 C9 C8 108.6(5)
C10 C9 C8 126.6(5)
C11 C10 C9 124.4(5)
C11 C10 C31 117.8(5)
C9 C10 C31 117.7(5)
N3 C11 C10 125.1(5)
N3 C11 C12 108.6(5)
C10 C11 C12 126.2(5)
C13 C12 C11 107.9(5)
C12 C13 C14 107.4(6)
N3 C14 C15 125.2(5)
N3 C14 C13 109.7(5)
C15 C14 C13 125.1(5)
C16 C15 C14 124.9(5)
C16 C15 C41 117.0(5)
C14 C15 C41 118.1(5)
N4 C16 C15 126.0(5)
N4 C16 C17 108.9(5)
C15 C16 C17 125.1(5)
C18 C17 C16 107.4(5)
C17 C18 C19 107.8(5)
N4 C19 C20 126.0(5)
N4 C19 C18 108.6(5)
C20 C19 C18 125.4(5)
C19 C20 C1 124.6(5)
C19 C20 C51 117.2(5)
C1 C20 C51 118.2(5)
C26 C21 C22 117.3(6)
C26 C21 C5 120.8(6)
C22 C21 C5 121.9(6)
C21 C22 C23 121.1(7)
C24 C23 C22 121.2(8)
C23 C24 C25 118.3(7)
C23 C24 C27 120.4(9)
C25 C24 C27 121.2(9)
C24 C25 C26 120.8(7)
C21 C26 C25 121.3(8)
C36 C31 C32 117.4(6)
C36 C31 C10 122.1(6)
C32 C31 C10 120.5(6)
C33 C32 C31 119.5(7)
C34 C33 C32 123.0(7)
C33 C34 C35 117.6(6)
C33 C34 C37 122.5(7)
C35 C34 C37 119.9(8)
C34 C35 C36 121.2(7)
C31 C36 C35 121.4(6)
C42 C41 C46 117.5(6)
C42 C41 C15 120.3(6)
C46 C41 C15 122.2(6)
C41 C42 C43 121.8(7)
C44 C43 C42 119.8(7)
C45 C44 C43 118.5(6)
C45 C44 C47 121.3(7)
C43 C44 C47 120.2(7)
C44 C45 C46 121.1(7)
C41 C46 C45 121.2(7)
C56 C51 C52 117.4(6)
C56 C51 C20 121.3(6)
C52 C51 C20 121.3(6)
C51 C52 C53 120.3(8)
C54 C53 C52 120.8(9)
C53 C54 C55 118.2(7)
C53 C54 C57 120.7(9)
C55 C54 C57 121.1(9)
C54 C55 C56 121.5(8)
C51 C56 C55 121.7(7)
C62 C61 Ir1 117.1(4)
C67 C62 C63 116.7(6)
C67 C62 C61 120.6(6)
C63 C62 C61 122.6(6)
C64 C63 C62 120.9(6)
C63 C64 C65 122.9(6)
C66 C65 C64 115.7(6)
C66 C65 C68 122.4(7)
C64 C65 C68 121.8(6)
C65 C66 C67 122.0(7)
C62 C67 C66 121.6(6)
C69 C68 C70 111.8(9)
C69 C68 C65 111.9(7)
C70 C68 C65 109.4(7)
C69 C68 C71 110.6(10)
C70 C68 C71 102.9(10)
C65 C68 C71 109.9(7)

loop_
_geom_bond_atom_site_label_1
_geom_bond_atom_site_label_2
_geom_bond_distance
Ir1 N2 2.017(4)
Ir1 N3 2.027(5)
Ir1 N4 2.028(4)
Ir1 N1 2.029(4)
Ir1 C61 2.073(6)
N1 C1 1.373(7)
N1 C4 1.375(7)
N2 C6 1.372(7)
N2 C9 1.380(7)
N3 C14 1.365(7)
N3 C11 1.389(7)
N4 C16 1.366(7)
N4 C19 1.380(7)
C1 C20 1.406(8)
C1 C2 1.429(8)
C2 C3 1.344(9)
C3 C4 1.440(8)
C4 C5 1.397(8)
C5 C6 1.410(8)
C5 C21 1.492(8)
C6 C7 1.444(8)
C7 C8 1.323(8)
C8 C9 1.435(7)
C9 C10 1.409(8)
C10 C11 1.396(8)
C10 C31 1.494(8)
C11 C12 1.431(8)
C12 C13 1.338(8)
C13 C14 1.432(8)
C14 C15 1.397(8)
C15 C16 1.386(8)
C15 C41 1.517(8)
C16 C17 1.443(8)
C17 C18 1.339(9)
C18 C19 1.436(8)
C19 C20 1.396(8)
C20 C51 1.492(8)
C21 C26 1.365(9)
C21 C22 1.382(9)
C22 C23 1.391(9)
C23 C24 1.356(11)
C24 C25 1.366(12)
C24 C27 1.519(10)
C25 C26 1.398(10)
C31 C36 1.384(9)
C31 C32 1.400(8)
C32 C33 1.384(10)
C33 C34 1.363(11)
C34 C35 1.369(9)
C34 C37 1.535(9)
C35 C36 1.386(8)
C41 C42 1.362(9)
C41 C46 1.371(8)
C42 C43 1.391(9)
C43 C44 1.375(10)
C44 C45 1.362(10)
C44 C47 1.503(10)
C45 C46 1.377(9)
C51 C56 1.368(9)
C51 C52 1.374(10)
C52 C53 1.418(10)
C53 C54 1.352(12)
C54 C55 1.361(12)
C54 C57 1.531(10)
C55 C56 1.373(9)
C61 C62 1.493(9)
C62 C67 1.374(9)
C62 C63 1.385(8)
C63 C64 1.381(10)
C64 C65 1.383(10)
C65 C66 1.372(9)
C65 C68 1.532(9)
C66 C67 1.396(10)
C68 C69 1.472(12)
C68 C70 1.502(12)
C68 C71 1.537(13)
